data_1574838
loop_
_publ_author_name
'Nguyen, Tri Minh'
'Tawfik, Sherif Abdulkader'
'Tran, Truyen'
'Gupta, Sunil'
'Rana, Santu'
'Venkatesh, Svetha'

_publ_section_title
;
 The search for superionic solid-state electrolytes using a
 physics-informed generative model.
;
_journal_issue 17
_journal_name_full 'Materials horizons'
_journal_page_first 6945
_journal_page_last 6955
_journal_paper_doi 10.1039/d5mh00767d
_journal_volume 12
_journal_year 2025
_chemical_formula_structural NaNO2
_chemical_formula_sum 'N4 Na4 O8'
_space_group_IT_number 1
_space_group_name_Hall 'P 1'
_space_group_name_H-M_alt 'P 1'
_symmetry_Int_Tables_number 1
_symmetry_space_group_name_H-M 'P 1'
_audit_update_record
;
2025-04-08 deposited with the CCDC.	2025-06-06 downloaded from the CCDC.
;
_cell_angle_alpha 89.99432851
_cell_angle_beta 90.00794736
_cell_angle_gamma 89.99507794
_cell_formula_units_Z 4
_cell_length_a 4.53892396
_cell_length_b 4.53928693
_cell_length_c 10.61694621
_cell_volume 218.746
_cod_data_source_file d5mh00767d3.cif
_cod_data_source_block NaNO2
_cod_depositor_comments 'Adding full bibliography for 1574820--1574854.cif.'
_cod_original_cell_volume 218.74601617
_cod_original_formula_sum 'Na4 N4 O8'
_cod_database_code 1574838

loop_
_symmetry_equiv_pos_site_id
_symmetry_equiv_pos_as_xyz
1 'x, y, z'

loop_
_atom_site_type_symbol
_atom_site_label
_atom_site_symmetry_multiplicity
_atom_site_fract_x
_atom_site_fract_y
_atom_site_fract_z
_atom_site_occupancy
Na Na0 1 0.72328310 0.27664553 0.74990938 1
Na Na1 1 0.27671748 0.72327973 0.25007922 1
Na Na2 1 0.22342562 0.22331355 0.49986538 1
Na Na3 1 0.77661120 0.77669364 0.00011337 1
N N4 1 0.68744624 0.68753336 0.50003865 1
N N5 1 0.31256765 0.31253689 -0.00006079 1
N N6 1 0.81244883 0.18752376 0.24998425 1
N N7 1 0.18752722 0.81249226 0.75004360 1
O O8 1 0.42289374 0.73457546 0.46527475 1
O O9 1 0.26545318 0.57686557 0.03493144 1
O O10 1 0.92303983 0.76544206 0.78487063 1
O O11 1 0.23441918 0.07693016 0.71511287 1
O O12 1 0.07701379 0.23457998 0.28474782 1
O O13 1 0.76540765 0.92297894 0.21526619 1
O O14 1 0.73461436 0.42290322 0.53467848 1
O O15 1 0.57713096 0.26570589 -0.03485525 1
